data_1524885
loop_
_publ_author_name
'Markiv, V.Ya.'
'Shevchenko, I.P.'
'Belyavina, N.N.'

_publ_section_title
;
 Phase equilibria and crystalline structure of compounds in the Lu-Cu-Ga
 system
;
_journal_name_full 'Izvestiya Akademii Nauk SSSR, Metally'
_journal_page_first 204
_journal_page_last 209
_journal_volume 1989
_journal_year 1989
_chemical_formula_sum 'Cu32.22 Ga24.94 Lu13'
_chemical_name_systematic '(Cu32.22 Ga24.94) Lu13'
_space_group_IT_number 194
_symmetry_space_group_name_Hall '-P 6c 2c'
_symmetry_space_group_name_H-M 'P 63/m m c'
_cell_angle_alpha 90
_cell_angle_beta 90
_cell_angle_gamma 120
_cell_formula_units_Z 2
_cell_length_a 13.718
_cell_length_b 13.718
_cell_length_c 13.61
_cell_volume 2218.045
_citation_journal_id_ASTM IZNMAQ
_cod_data_source_file Markiv_IZNMAQ_1989_1439.cif
_cod_data_source_block Cu32.22Ga24.94Lu13
_cod_database_code 1524885

loop_
_symmetry_equiv_pos_as_xyz
x,y,z
x-y,x,z+1/2
-y,x-y,z
-x,-y,z+1/2
-x+y,-x,z
y,-x+y,z+1/2
-y,-x,-z+1/2
x-y,-y,-z
x,x-y,-z+1/2
y,x,-z
-x+y,y,-z+1/2
-x,-x+y,-z
-x,-y,-z
-x+y,-x,-z-1/2
y,-x+y,-z
x,y,-z-1/2
x-y,x,-z
-y,x-y,-z-1/2
y,x,z-1/2
-x+y,y,z
-x,-x+y,z-1/2
-y,-x,z
x-y,-y,z-1/2
x,x-y,z

loop_
_atom_site_label
_atom_site_type_symbol
_atom_site_fract_x
_atom_site_fract_y
_atom_site_fract_z
_atom_site_occupancy
_atom_site_U_iso_or_equiv
Cu12 Cu 0.358 0.041 0.092 0.57 0.0
Ga6 Ga 0.808 0 0 0.43 0.0
Ga12 Ga 0.358 0.041 0.092 0.43 0.0
Cu8 Cu 0.098 0.196 0.155 0.57 0.0
Ga4 Ga 0.5 0 0 0.43 0.0
Cu4 Cu 0.5 0 0 0.57 0.0
Cu2 Cu 0.3333 0.6667 0.75 0.57 0.0
Cu11 Cu 0.43 0.86 0.147 0.43 0.0
Lu2 Lu 0.54 0.08 0.25 1 0.0
Cu6 Cu 0.808 0 0 0.57 0.0
Ga1 Ga 0 0 0.25 0.43 0.0
Cu7 Cu 0.066 0.381 0.25 0.57 0.0
Ga3 Ga 0.3333 0.6667 0.102 0.43 0.0
Lu3 Lu 0.876 0.752 0.25 1 0.0
Ga10 Ga 0.599 0.198 0.453 0.43 0.0
Cu1 Cu 0 0 0.25 0.57 0.0
Lu4 Lu 0.212 0.424 0.061 1 0.0
Lu1 Lu 0 0 0 1 0.0
Cu9 Cu 0.766 0.532 0.158 0.57 0.0
Ga11 Ga 0.43 0.86 0.147 0.43 0.0
Ga2 Ga 0.3333 0.6667 0.75 0.43 0.0
Ga8 Ga 0.098 0.196 0.155 0.43 0.0
Ga9 Ga 0.766 0.532 0.158 0.43 0.0
Cu10 Cu 0.599 0.198 0.453 0.57 0.0
Cu3 Cu 0.3333 0.6667 0.102 0.57 0.0
Ga7 Ga 0.066 0.381 0.25 0.43 0.0
Cu5 Cu 0.258 0.516 0.25 0.57 0.0
Ga5 Ga 0.258 0.516 0.25 0.43 0.0
